data_9013790
loop_
_publ_author_name
'Peterson, R. C.'
'Valyashko, E.'
'Wang, R.'

_publ_section_title
;The atomic structure of (H3O)Fe3+(SO4)2 and rhomboclase,
 (H5O2)Fe3+(SO4)2*2H2O Locality: synthetic
;
_journal_name_full 'The Canadian Mineralogist'
_journal_page_first 625
_journal_page_last 634
_journal_paper_doi 10.3749/canmin.47.3.625
_journal_volume 47
_journal_year 2009
_chemical_compound_source Synthetic
_chemical_formula_structural (H3O)Fe(SO4)2
_chemical_formula_sum 'Fe O9 S2'
_space_group_IT_number 2
_symmetry_space_group_name_Hall '-P 1'
_symmetry_space_group_name_H-M 'P -1'
_cell_angle_alpha 70.605
_cell_angle_beta 89.959
_cell_angle_gamma 89.951
_cell_length_a 4.801
_cell_length_b 8.271
_cell_length_c 8.311
_cell_formula_units_Z 2
_cell_volume 311.294
_database_code_amcsd 0006291
_exptl_crystal_density_diffrn 2.816
_cod_original_formula_sum 'Fe S2 O9'
_cod_database_code 9013790
_amcsd_formula_title (H3O)Fe(SO4)2

loop_
_space_group_symop_operation_xyz
x,y,z
-x,-y,-z

loop_
_atom_site_aniso_label
_atom_site_aniso_U_11
_atom_site_aniso_U_22
_atom_site_aniso_U_33
_atom_site_aniso_U_12
_atom_site_aniso_U_13
_atom_site_aniso_U_23
Fe 0.00500 0.03200 0.00900 -0.01200 0.00000 -0.00100
S1 0.01100 0.01900 0.01100 -0.00600 0.00100 0.00000
S2 0.01100 0.02000 0.00700 -0.00600 0.00000 0.00000
O1 0.01100 0.04000 0.01100 -0.01200 0.00400 -0.00400
O2 0.00700 0.03900 0.00800 -0.00900 -0.00100 -0.00300
O3 0.01500 0.04800 0.00800 -0.01600 -0.00800 0.01000
O5 0.01600 0.03200 0.01300 -0.01300 -0.00300 0.00300
O6 0.00500 0.03700 0.01300 -0.01500 0.00400 -0.00200
O7 0.00400 0.05400 0.00800 -0.00800 0.00000 -0.00100
O9H3 0.01800 0.02600 0.02200 -0.00900 -0.00100 -0.00100

loop_
_atom_site_label
_atom_site_fract_x
_atom_site_fract_y
_atom_site_fract_z
_atom_site_U_iso_or_equiv
Fe 0.75010 0.01150 0.24670 0.01400
S1 0.25020 0.79020 0.47970 0.01400
S2 0.75020 0.78110 0.99610 0.01200
O1 0.42000 0.86480 0.32510 0.02000
O2 -0.03920 0.86080 0.44180 0.01800
O3 0.36140 0.84100 0.62000 0.02200
O4 0.28300 0.60610 0.53140 0.03800
O5 0.86580 0.86090 0.11800 0.01900
O6 0.92830 0.83460 0.84230 0.01700
O7 0.46660 0.83950 0.95120 0.02300
O8 0.76000 0.60200 0.08300 0.01700
O9H3 0.75020 0.50310 0.74510 0.02200

loop_
_cod_related_entry_id
_cod_related_entry_database
_cod_related_entry_code
1 AMCSD 0006291
